data_7021693
loop_
_publ_author_name
'Ryan, Patrick E.'
'Gu\'en\'ee, Laure'
'Piguet, Claude'

_publ_section_title
;
 Monitoring helical twists and effective molarities in dinuclear
 triple-stranded lanthanide helicates.
;
_journal_issue 31
_journal_name_full 'Dalton transactions (Cambridge, England : 2003)'
_journal_page_first 11047
_journal_page_last 11055
_journal_paper_doi 10.1039/c3dt50941a
_journal_volume 42
_journal_year 2013
_chemical_formula_moiety 'C131 H96 F6 La2 N24 O6 S2, 6(C2 H3 N), 4(C F3 O3 S), 6(C6 H6)'
_chemical_formula_sum 'C183 H150 F18 La2 N30 O18 S6'
_chemical_formula_weight 3869.51
_chemical_name_systematic
;
?
;
_space_group_IT_number 15
_symmetry_cell_setting monoclinic
_symmetry_space_group_name_Hall '-C 2yc'
_symmetry_space_group_name_H-M 'C 1 2/c 1'
_atom_sites_solution_hydrogens geom
_atom_sites_solution_primary direct
_atom_sites_solution_secondary difmap
_audit_creation_method SHELXL-97
_cell_angle_alpha 90.00
_cell_angle_beta 117.1435(19)
_cell_angle_gamma 90.00
_cell_formula_units_Z 4
_cell_length_a 32.4414(5)
_cell_length_b 17.70112(17)
_cell_length_c 33.7386(5)
_cell_measurement_reflns_used 27574
_cell_measurement_temperature 160(2)
_cell_measurement_theta_max 73.2683
_cell_measurement_theta_min 2.7229
_cell_volume 17240.6(5)
_computing_cell_refinement
;
CrysAlisPro, Agilent Technologies,
Version 1.171.34.49 (release 20-01-2011 CrysAlis171 .NET)
(compiled Jan 20 2011,15:58:25)
;
_computing_data_collection
;
CrysAlisPro, Agilent Technologies,
Version 1.171.34.49 (release 20-01-2011 CrysAlis171 .NET)
(compiled Jan 20 2011,15:58:25)
;
_computing_data_reduction
;
CrysAlisPro, Agilent Technologies,
Version 1.171.34.49 (release 20-01-2011 CrysAlis171 .NET)
(compiled Jan 20 2011,15:58:25)
;
_computing_molecular_graphics 'Ortep 3 (Farrugia, 1997)'
_computing_publication_material SHELX-ACTA
_computing_structure_refinement 'SHELXL-97 (Sheldrick, 1997)'
_computing_structure_solution 'SIR97 (Altomare, 1999)'
_diffrn_ambient_temperature 160(2)
_diffrn_detector_area_resol_mean 10.4679
_diffrn_measured_fraction_theta_full 0.998
_diffrn_measured_fraction_theta_max 0.977
_diffrn_measurement_device_type 'SuperNova, Dual, Cu at zero, Atlas'
_diffrn_measurement_method '\w scans'
_diffrn_radiation_monochromator mirror
_diffrn_radiation_source 'SuperNova (Cu) X-ray Source'
_diffrn_radiation_type 'Cu K\a'
_diffrn_radiation_wavelength 1.54184
_diffrn_reflns_av_R_equivalents 0.0290
_diffrn_reflns_av_unetI/netI 0.0290
_diffrn_reflns_limit_h_max 39
_diffrn_reflns_limit_h_min -40
_diffrn_reflns_limit_k_max 21
_diffrn_reflns_limit_k_min -22
_diffrn_reflns_limit_l_max 34
_diffrn_reflns_limit_l_min -41
_diffrn_reflns_number 50385
_diffrn_reflns_theta_full 67.50
_diffrn_reflns_theta_max 73.43
_diffrn_reflns_theta_min 2.93
_exptl_absorpt_coefficient_mu 5.257
_exptl_absorpt_correction_T_max 0.665
_exptl_absorpt_correction_T_min 0.353
_exptl_absorpt_correction_type analytical
_exptl_absorpt_process_details
;
CrysAlisPro, Agilent Technologies,
Version 1.171.34.49 (release 20-01-2011 CrysAlis171 .NET)
(compiled Jan 20 2011,15:58:25)
Analytical numeric absorption correction using a multifaceted crystal
model based on expressions derived by R.C. Clark & J.S. Reid.
(Clark, R. C. & Reid, J. S. (1995). Acta Cryst. A51, 887-897)
;
_exptl_crystal_colour yellow
_exptl_crystal_density_diffrn 1.491
_exptl_crystal_density_method 'not measured'
_exptl_crystal_description prism
_exptl_crystal_F_000 7896
_exptl_crystal_size_max 0.366
_exptl_crystal_size_mid 0.1975
_exptl_crystal_size_min 0.1132
_refine_diff_density_max 1.763
_refine_diff_density_min -1.379
_refine_diff_density_rms 0.099
_refine_ls_extinction_method none
_refine_ls_goodness_of_fit_ref 1.576
_refine_ls_hydrogen_treatment constr
_refine_ls_matrix_type full
_refine_ls_number_parameters 1054
_refine_ls_number_reflns 16936
_refine_ls_number_restraints 0
_refine_ls_restrained_S_all 1.576
_refine_ls_R_factor_all 0.0540
_refine_ls_R_factor_gt 0.0502
_refine_ls_shift/su_max 0.005
_refine_ls_shift/su_mean 0.000
_refine_ls_structure_factor_coef Fsqd
_refine_ls_weighting_details 'calc w=1/[\s^2^(Fo^2^)+(0.0801P)^2^+0.0000P] where P=(Fo^2^+2Fc^2^)/3'
_refine_ls_weighting_scheme calc
_refine_ls_wR_factor_gt 0.1544
_refine_ls_wR_factor_ref 0.1598
_reflns_number_gt 15646
_reflns_number_total 16936
_reflns_threshold_expression >2sigma(I)
_cod_data_source_file c3dt50941a.txt
_cod_data_source_block 5
_cod_original_cell_volume 17240.6(4)
_cod_database_code 7021693

loop_
_symmetry_equiv_pos_as_xyz
'x, y, z'
'-x, y, -z+1/2'
'x+1/2, y+1/2, z'
'-x+1/2, y+1/2, -z+1/2'
'-x, -y, -z'
'x, -y, z-1/2'
'-x+1/2, -y+1/2, -z'
'x+1/2, -y+1/2, z-1/2'

loop_
_atom_site_label
_atom_site_type_symbol
_atom_site_fract_x
_atom_site_fract_y
_atom_site_fract_z
_atom_site_U_iso_or_equiv
_atom_site_adp_type
_atom_site_occupancy
_atom_site_symmetry_multiplicity
_atom_site_calc_flag
_atom_site_refinement_flags
C1A C 0.65107(12) 0.60604(18) 0.47129(11) 0.0249(7) Uani 1 1 d .
H1A H 0.6274 0.5833 0.4764 0.030 Uiso 1 1 calc R
C1B C 0.58302(13) 0.8988(2) 0.45964(13) 0.0303(7) Uani 1 1 d .
H1B H 0.6122 0.8753 0.4681 0.036 Uiso 1 1 calc R
C2A C 0.69450(13) 0.5709(2) 0.48914(12) 0.0296(7) Uani 1 1 d .
H2A H 0.7000 0.5254 0.5057 0.035 Uiso 1 1 calc R
C2B C 0.58258(15) 0.9705(2) 0.47709(14) 0.0358(8) Uani 1 1 d .
H2B H 0.6107 0.9946 0.4968 0.043 Uiso 1 1 calc R
C3A C 0.72880(13) 0.6034(2) 0.48214(13) 0.0309(7) Uani 1 1 d .
H3A H 0.7582 0.5798 0.4930 0.037 Uiso 1 1 calc R
C3B C 0.54088(16) 1.0048(2) 0.46507(15) 0.0377(9) Uani 1 1 d .
H3B H 0.5396 1.0537 0.4760 0.045 Uiso 1 1 calc R
C4A C 0.72043(11) 0.67203(19) 0.45881(12) 0.0243(7) Uani 1 1 d .
C4B C 0.49983(14) 0.96709(19) 0.43630(14) 0.0320(8) Uani 1 1 d .
C5 C 0.57628(14) 0.7630(2) 0.55423(14) 0.0331(8) Uani 1 1 d .
C5A C 0.75525(13) 0.7107(2) 0.45132(14) 0.0300(8) Uani 1 1 d .
H5A H 0.7848 0.6879 0.4611 0.036 Uiso 1 1 calc R
C5B C 0.45477(16) 0.9998(2) 0.42239(17) 0.0418(10) Uani 1 1 d .
H5B H 0.4523 1.0487 0.4327 0.050 Uiso 1 1 calc R
C6A C 0.74711(14) 0.7781(2) 0.43082(15) 0.0315(8) Uani 1 1 d .
H6A H 0.7711 0.8027 0.4270 0.038 Uiso 1 1 calc R
C6B C 0.41622(15) 0.9626(2) 0.39516(16) 0.0417(10) Uani 1 1 d .
H6B H 0.3869 0.9858 0.3860 0.050 Uiso 1 1 calc R
C7A C 0.70260(12) 0.8131(2) 0.41471(12) 0.0268(7) Uani 1 1 d .
C7B C 0.41865(13) 0.88755(19) 0.37959(13) 0.0298(7) Uani 1 1 d .
C8A C 0.69303(12) 0.8842(2) 0.39437(13) 0.0300(7) Uani 1 1 d .
H8A H 0.7169 0.9124 0.3924 0.036 Uiso 1 1 calc R
C8B C 0.37891(13) 0.8464(2) 0.35239(14) 0.0318(8) Uani 1 1 d .
H8B H 0.3491 0.8679 0.3429 0.038 Uiso 1 1 calc R
C9A C 0.64881(13) 0.91328(18) 0.37726(13) 0.0284(7) Uani 1 1 d .
H9A H 0.6418 0.9615 0.3634 0.034 Uiso 1 1 calc R
C9B C 0.38343(13) 0.77454(18) 0.33949(14) 0.0272(8) Uani 1 1 d .
H9B H 0.3568 0.7458 0.3210 0.033 Uiso 1 1 calc R
C10A C 0.61456(12) 0.87051(18) 0.38076(12) 0.0229(6) Uani 1 1 d .
C10B C 0.42783(12) 0.74422(18) 0.35394(12) 0.0228(6) Uani 1 1 d .
C11A C 0.66646(12) 0.77580(16) 0.41951(12) 0.0211(7) Uani 1 1 d .
C11B C 0.46221(12) 0.85300(17) 0.39276(12) 0.0229(6) Uani 1 1 d .
C12A C 0.67578(12) 0.7039(2) 0.44232(12) 0.0233(6) Uani 1 1 d .
C12B C 0.50386(13) 0.89493(19) 0.42099(12) 0.0247(7) Uani 1 1 d .
C13A C 0.56511(12) 0.88840(17) 0.35579(11) 0.0212(6) Uani 1 1 d .
C13B C 0.43526(11) 0.67169(17) 0.33706(11) 0.0214(6) Uani 1 1 d .
C14A C 0.56746(14) 1.03262(18) 0.36088(13) 0.0314(8) Uani 1 1 d .
H14A H 0.5976 1.0248 0.3875 0.038 Uiso 1 1 calc R
H14B H 0.5473 1.0618 0.3702 0.038 Uiso 1 1 calc R
C14B C 0.36659(12) 0.5949(2) 0.33393(13) 0.0288(7) Uani 1 1 d .
H14C H 0.3659 0.6328 0.3552 0.035 Uiso 1 1 calc R
H14D H 0.3710 0.5446 0.3481 0.035 Uiso 1 1 calc R
C15A C 0.57502(17) 1.0778(2) 0.32629(16) 0.0431(10) Uani 1 1 d .
H15A H 0.5451 1.0868 0.3002 0.065 Uiso 1 1 calc R
H15B H 0.5952 1.0493 0.3172 0.065 Uiso 1 1 calc R
H15C H 0.5896 1.1262 0.3391 0.065 Uiso 1 1 calc R
C15B C 0.32066(12) 0.5961(2) 0.29247(15) 0.0358(8) Uani 1 1 d .
H15D H 0.3211 0.5590 0.2711 0.054 Uiso 1 1 calc R
H15E H 0.3153 0.6466 0.2791 0.054 Uiso 1 1 calc R
H15F H 0.2958 0.5836 0.3003 0.054 Uiso 1 1 calc R
C16A C 0.49899(12) 0.94722(18) 0.31556(12) 0.0255(7) Uani 1 1 d .
C16B C 0.42419(11) 0.55881(17) 0.30632(11) 0.0221(6) Uani 1 1 d .
C17A C 0.46223(13) 0.99731(18) 0.29326(13) 0.0298(8) Uani 1 1 d .
H17 H 0.4664 1.0505 0.2959 0.036 Uiso 1 1 calc R
C17B C 0.40940(12) 0.48676(18) 0.28873(12) 0.0271(7) Uani 1 1 d .
H17A H 0.3831 0.4635 0.2890 0.032 Uiso 1 1 calc R
C18A C 0.41947(13) 0.96483(19) 0.26709(13) 0.0292(7) Uani 1 1 d .
H18 H 0.3936 0.9972 0.2517 0.035 Uiso 1 1 calc R
C18B C 0.43490(12) 0.45125(18) 0.27094(12) 0.0266(7) Uani 1 1 d .
H18A H 0.4259 0.4020 0.2588 0.032 Uiso 1 1 calc R
C19A C 0.41243(12) 0.88594(18) 0.26211(11) 0.0237(6) Uani 1 1 d .
C19B C 0.47402(11) 0.48477(17) 0.26985(11) 0.0214(6) Uani 1 1 d .
C20A C 0.44917(12) 0.83778(17) 0.28501(11) 0.0217(6) Uani 1 1 d .
H20 H 0.4450 0.7846 0.2822 0.026 Uiso 1 1 calc R
C20B C 0.48906(11) 0.55573(16) 0.28887(11) 0.0196(6) Uani 1 1 d .
H20A H 0.5157 0.5786 0.2892 0.024 Uiso 1 1 calc R
C21A C 0.49246(11) 0.86883(17) 0.31232(11) 0.0215(6) Uani 1 1 d .
C21B C 0.46386(11) 0.59243(17) 0.30755(11) 0.0208(6) Uani 1 1 d .
C22A C 0.36409(11) 0.85591(18) 0.23276(12) 0.0254(7) Uani 1 1 d .
H22A H 0.3475 0.8516 0.2511 0.030 Uiso 1 1 calc R
H22B H 0.3473 0.8936 0.2092 0.030 Uiso 1 1 calc R
C22B C 0.5000 0.4404(2) 0.2500 0.0239(9) Uani 1 2 d S
H22C H 0.4775 0.4072 0.2264 0.029 Uiso 0.50 1 calc PR
H22D H 0.5225 0.4072 0.2736 0.029 Uiso 0.50 1 calc PR
C23A C 0.36134(12) 0.78027(16) 0.21064(12) 0.0224(7) Uani 1 1 d .
C24A C 0.32371(13) 0.7311(2) 0.20305(13) 0.0272(7) Uani 1 1 d .
H24 H 0.3019 0.7459 0.2132 0.033 Uiso 1 1 calc R
C25A C 0.31784(12) 0.66255(19) 0.18143(13) 0.0270(7) Uani 1 1 d .
H25 H 0.2926 0.6301 0.1764 0.032 Uiso 1 1 calc R
C26A C 0.35077(11) 0.64338(17) 0.16736(11) 0.0222(6) Uani 1 1 d .
C27A C 0.39486(11) 0.59174(17) 0.14080(11) 0.0197(6) Uani 1 1 d .
C28A C 0.38740(11) 0.69145(17) 0.17342(11) 0.0189(6) Uani 1 1 d .
C29A C 0.39322(11) 0.76055(18) 0.19597(11) 0.0206(6) Uani 1 1 d .
H29 H 0.4185 0.7929 0.2010 0.025 Uiso 1 1 calc R
C30A C 0.32215(12) 0.51849(18) 0.12921(12) 0.0260(7) Uani 1 1 d .
H30A H 0.3274 0.4893 0.1069 0.031 Uiso 1 1 calc R
H30B H 0.2908 0.5409 0.1139 0.031 Uiso 1 1 calc R
C31A C 0.32422(13) 0.4652(2) 0.16534(14) 0.0325(8) Uani 1 1 d .
H31A H 0.2984 0.4293 0.1526 0.049 Uiso 1 1 calc R
H31B H 0.3220 0.4944 0.1890 0.049 Uiso 1 1 calc R
H31C H 0.3536 0.4375 0.1778 0.049 Uiso 1 1 calc R
C32A C 0.41778(11) 0.53643(18) 0.12512(11) 0.0213(6) Uani 1 1 d .
C33A C 0.41758(12) 0.45872(17) 0.13370(12) 0.0251(7) Uani 1 1 d .
H33 H 0.3979 0.4392 0.1451 0.030 Uiso 1 1 calc R
C34A C 0.44610(13) 0.41185(18) 0.12537(13) 0.0298(7) Uani 1 1 d .
H34 H 0.4469 0.3594 0.1317 0.036 Uiso 1 1 calc R
C35A C 0.47442(12) 0.44126(18) 0.10737(12) 0.0259(7) Uani 1 1 d .
C36A C 0.50548(15) 0.39519(19) 0.09838(15) 0.0370(9) Uani 1 1 d .
H36 H 0.5083 0.3429 0.1055 0.044 Uiso 1 1 calc R
C37A C 0.53066(15) 0.4254(2) 0.08006(15) 0.0370(9) Uani 1 1 d .
H37 H 0.5511 0.3940 0.0744 0.044 Uiso 1 1 calc R
C38A C 0.52737(13) 0.50418(19) 0.06883(13) 0.0287(7) Uani 1 1 d .
C39A C 0.55153(14) 0.5362(2) 0.04711(14) 0.0336(8) Uani 1 1 d .
H39 H 0.5709 0.5059 0.0394 0.040 Uiso 1 1 calc R
C40A C 0.54644(13) 0.6116(2) 0.03747(13) 0.0295(7) Uani 1 1 d .
H40 H 0.5616 0.6343 0.0222 0.035 Uiso 1 1 calc R
C41A C 0.51871(12) 0.65500(19) 0.05033(12) 0.0252(7) Uani 1 1 d .
H41 H 0.5164 0.7076 0.0442 0.030 Uiso 1 1 calc R
C42A C 0.49868(12) 0.55176(19) 0.07887(11) 0.0230(7) Uani 1 1 d .
C43A C 0.47119(11) 0.51974(17) 0.09832(11) 0.0219(6) Uani 1 1 d .
F6 F 0.53169(9) 0.74717(17) 0.53860(10) 0.0491(6) Uani 1 1 d .
F7 F 0.58132(11) 0.83610(14) 0.54997(11) 0.0550(7) Uani 1 1 d .
F8 F 0.59671(10) 0.74670(19) 0.59738(9) 0.0524(7) Uani 1 1 d .
La2A La 0.550786(6) 0.719641(8) 0.397442(6) 0.01663(8) Uani 1 1 d .
N1A N 0.64100(10) 0.66985(15) 0.44742(9) 0.0223(5) Uani 1 1 d .
N1B N 0.54543(10) 0.86188(15) 0.43212(10) 0.0244(6) Uani 1 1 d .
N2A N 0.62287(9) 0.80404(15) 0.40210(9) 0.0206(5) Uani 1 1 d .
N2B N 0.46669(11) 0.78233(13) 0.37984(10) 0.0204(6) Uani 1 1 d .
N3A N 0.53405(9) 0.83279(14) 0.33868(10) 0.0215(5) Uani 1 1 d .
N3B N 0.47132(9) 0.66235(13) 0.32855(9) 0.0196(5) Uani 1 1 d .
N4A N 0.54585(10) 0.95842(14) 0.34336(10) 0.0237(6) Uani 1 1 d .
N4B N 0.40635(9) 0.61105(15) 0.32523(10) 0.0228(6) Uani 1 1 d .
N5A N 0.41421(9) 0.65908(14) 0.15578(9) 0.0195(5) Uani 1 1 d .
N6A N 0.35639(9) 0.57940(15) 0.14653(10) 0.0223(5) Uani 1 1 d .
N7A N 0.44352(9) 0.56618(14) 0.10771(9) 0.0190(5) Uani 1 1 d .
N8A N 0.49528(9) 0.62740(15) 0.07063(9) 0.0219(5) Uani 1 1 d .
O1 O 0.57714(9) 0.73139(14) 0.47996(9) 0.0287(5) Uani 1 1 d .
O2 O 0.59415(11) 0.63088(14) 0.53345(10) 0.0384(6) Uani 1 1 d .
O3 O 0.65014(10) 0.73167(18) 0.54707(11) 0.0394(7) Uani 1 1 d .
S4 S 0.60298(3) 0.70776(4) 0.52607(3) 0.02271(17) Uani 1 1 d .
C2S C 0.6449(2) 0.2656(3) 0.3540(2) 0.0574(14) Uani 1 1 d .
C3S C 0.6898(3) 0.2293(4) 0.3702(3) 0.084(2) Uani 1 1 d .
H3SA H 0.6887 0.1916 0.3484 0.126 Uiso 1 1 calc R
H3SB H 0.6976 0.2043 0.3986 0.126 Uiso 1 1 calc R
H3SC H 0.7134 0.2673 0.3744 0.126 Uiso 1 1 calc R
N1S N 0.6102(2) 0.2931(3) 0.3415(2) 0.0712(15) Uani 1 1 d .
C5S C 0.6372(2) 0.3809(3) 0.48202(18) 0.0618(14) Uani 1 1 d .
C6S C 0.6604(3) 0.3295(6) 0.4660(3) 0.111(3) Uiso 1 1 d .
H6SA H 0.6374 0.3011 0.4406 0.167 Uiso 1 1 calc R
H6SB H 0.6793 0.2944 0.4898 0.167 Uiso 1 1 calc R
H6SC H 0.6803 0.3580 0.4566 0.167 Uiso 1 1 calc R
N4S N 0.62231(18) 0.4251(3) 0.49541(17) 0.0628(12) Uani 1 1 d .
C8S C 0.3850(3) 0.7759(4) 0.4511(3) 0.083(2) Uiso 1 1 d .
C9S C 0.3418(3) 0.7390(5) 0.4242(3) 0.104(3) Uiso 1 1 d .
H9SA H 0.3194 0.7761 0.4046 0.156 Uiso 1 1 calc R
H9SB H 0.3301 0.7161 0.4435 0.156 Uiso 1 1 calc R
H9SC H 0.3465 0.6996 0.4063 0.156 Uiso 1 1 calc R
N7S N 0.4190(3) 0.8041(5) 0.4718(3) 0.107(2) Uiso 1 1 d .
C10 C 0.2884(2) 0.8868(4) 0.4777(2) 0.0702(16) Uani 1 1 d .
F14 F 0.25283(18) 0.9260(3) 0.44825(15) 0.1181(18) Uani 1 1 d .
F15 F 0.27266(17) 0.8139(2) 0.47277(16) 0.1079(16) Uani 1 1 d .
F16 F 0.32410(18) 0.8897(3) 0.46791(18) 0.1081(15) Uani 1 1 d .
O11 O 0.34306(16) 0.8672(3) 0.55976(16) 0.0819(13) Uani 1 1 d .
O12 O 0.32210(15) 0.9932(2) 0.53099(18) 0.0826(14) Uani 1 1 d .
O13 O 0.2647(2) 0.9135(4) 0.53837(19) 0.112(2) Uani 1 1 d .
S9 S 0.30771(5) 0.91882(8) 0.53285(5) 0.0619(3) Uani 1 1 d .
C10S C 0.3074(2) 0.4658(3) 0.3980(2) 0.0686(15) Uiso 1 1 d .
H10 H 0.3333 0.4578 0.4262 0.082 Uiso 1 1 calc R
C11S C 0.2961(2) 0.4133(4) 0.3645(2) 0.0657(15) Uiso 1 1 d .
H11 H 0.3143 0.3689 0.3699 0.079 Uiso 1 1 calc R
C12S C 0.2595(2) 0.4241(3) 0.3241(2) 0.0587(13) Uiso 1 1 d .
H12 H 0.2521 0.3872 0.3014 0.070 Uiso 1 1 calc R
C13S C 0.2334(2) 0.4875(3) 0.3158(2) 0.0600(13) Uiso 1 1 d .
H13 H 0.2078 0.4953 0.2874 0.072 Uiso 1 1 calc R
C14S C 0.2443(2) 0.5405(4) 0.3491(2) 0.0683(15) Uiso 1 1 d .
H14 H 0.2262 0.5850 0.3434 0.082 Uiso 1 1 calc R
C15S C 0.2810(2) 0.5296(4) 0.3902(2) 0.0667(14) Uiso 1 1 d .
H15 H 0.2880 0.5659 0.4132 0.080 Uiso 1 1 calc R
C16S C 0.5019(2) 0.2047(4) 0.3485(2) 0.0681(15) Uiso 1 1 d .
H16 H 0.5334 0.2114 0.3694 0.082 Uiso 1 1 calc R
C17S C 0.4709(2) 0.1736(4) 0.3614(2) 0.0707(15) Uiso 1 1 d .
H17B H 0.4817 0.1601 0.3918 0.085 Uiso 1 1 calc R
C18S C 0.4268(2) 0.1618(4) 0.3331(2) 0.0718(16) Uiso 1 1 d .
H18B H 0.4067 0.1392 0.3432 0.086 Uiso 1 1 calc R
C19S C 0.4099(3) 0.1826(4) 0.2885(3) 0.0847(19) Uiso 1 1 d .
H19 H 0.3785 0.1749 0.2674 0.102 Uiso 1 1 calc R
C20S C 0.4423(3) 0.2156(4) 0.2766(3) 0.082(2) Uiso 1 1 d .
H20B H 0.4319 0.2315 0.2467 0.098 Uiso 1 1 calc R
C21S C 0.4863(3) 0.2256(3) 0.3050(3) 0.0726(18) Uiso 1 1 d .
H21 H 0.5070 0.2472 0.2953 0.087 Uiso 1 1 calc R
C18 C 0.69043(13) 0.6695(2) 0.75216(14) 0.0343(8) Uani 1 1 d .
F22 F 0.67167(10) 0.69533(18) 0.71079(10) 0.0546(7) Uani 1 1 d .
F23 F 0.70022(9) 0.59616(13) 0.75081(10) 0.0483(6) Uani 1 1 d .
F24 F 0.65838(9) 0.67276(15) 0.76671(11) 0.0509(7) Uani 1 1 d .
O19 O 0.77193(12) 0.71344(19) 0.76825(14) 0.0543(9) Uani 1 1 d .
O20 O 0.75711(13) 0.6860(2) 0.83075(12) 0.0570(9) Uani 1 1 d .
O21 O 0.72368(14) 0.79801(18) 0.78610(14) 0.0551(9) Uani 1 1 d .
S17 S 0.74190(4) 0.72306(5) 0.78859(4) 0.0358(2) Uani 1 1 d .
C22S C 0.6906(2) 0.8754(4) 0.6206(2) 0.0695(15) Uiso 1 1 d .
H22 H 0.6823 0.8380 0.5981 0.083 Uiso 1 1 calc R
C23S C 0.6975(2) 0.9492(3) 0.6120(2) 0.0660(14) Uiso 1 1 d .
H23 H 0.6936 0.9626 0.5833 0.079 Uiso 1 1 calc R
C24S C 0.7097(2) 1.0025(3) 0.6440(2) 0.0602(13) Uiso 1 1 d .
H24A H 0.7148 1.0531 0.6379 0.072 Uiso 1 1 calc R
C25S C 0.7145(2) 0.9832(3) 0.6850(2) 0.0639(14) Uiso 1 1 d .
H25A H 0.7230 1.0207 0.7075 0.077 Uiso 1 1 calc R
C26S C 0.7075(2) 0.9117(4) 0.6942(2) 0.0718(16) Uiso 1 1 d .
H26 H 0.7105 0.8993 0.7228 0.086 Uiso 1 1 calc R
C27S C 0.6960(2) 0.8566(4) 0.6621(2) 0.0722(16) Uiso 1 1 d .
H27 H 0.6919 0.8058 0.6686 0.087 Uiso 1 1 calc R

loop_
_atom_site_aniso_label
_atom_site_aniso_U_11
_atom_site_aniso_U_22
_atom_site_aniso_U_33
_atom_site_aniso_U_23
_atom_site_aniso_U_13
_atom_site_aniso_U_12
C1A 0.0250(17) 0.0267(14) 0.0252(17) 0.0000(12) 0.0134(14) 0.0022(12)
C1B 0.0290(18) 0.0297(16) 0.036(2) -0.0037(14) 0.0180(17) -0.0016(14)
C2A 0.0310(19) 0.0293(16) 0.0270(18) 0.0015(13) 0.0119(16) 0.0058(14)
C2B 0.040(2) 0.0322(17) 0.036(2) -0.0095(15) 0.0176(18) -0.0113(15)
C3A 0.0216(17) 0.0347(17) 0.0326(19) -0.0043(15) 0.0090(15) 0.0064(13)
C3B 0.051(2) 0.0234(15) 0.048(2) -0.0107(15) 0.030(2) -0.0051(15)
C4A 0.0162(15) 0.0299(15) 0.0255(17) -0.0057(13) 0.0083(14) 0.0007(12)
C4B 0.038(2) 0.0243(15) 0.041(2) -0.0056(14) 0.0244(18) -0.0009(14)
C5 0.032(2) 0.0391(17) 0.033(2) -0.0080(16) 0.0194(18) -0.0010(16)
C5A 0.0177(17) 0.0406(18) 0.031(2) -0.0053(15) 0.0111(16) 0.0002(13)
C5B 0.048(3) 0.0262(17) 0.060(3) -0.0092(17) 0.033(2) 0.0041(16)
C6A 0.0163(18) 0.041(2) 0.037(2) -0.0066(14) 0.0124(17) -0.0036(13)
C6B 0.036(2) 0.0307(18) 0.064(3) -0.0065(18) 0.028(2) 0.0102(15)
C7A 0.0187(16) 0.0359(17) 0.0285(18) -0.0062(14) 0.0131(15) -0.0044(13)
C7B 0.0286(19) 0.0277(16) 0.040(2) -0.0015(14) 0.0212(17) 0.0048(13)
C8A 0.0232(17) 0.0335(17) 0.036(2) -0.0049(14) 0.0154(16) -0.0097(13)
C8B 0.0229(17) 0.0338(17) 0.044(2) 0.0019(15) 0.0198(17) 0.0067(13)
C9A 0.0282(18) 0.0249(14) 0.0342(19) -0.0002(13) 0.0160(16) -0.0043(13)
C9B 0.0240(19) 0.0273(16) 0.035(2) -0.0006(13) 0.0171(17) 0.0028(12)
C10A 0.0221(16) 0.0224(14) 0.0281(17) -0.0047(12) 0.0149(14) -0.0019(12)
C10B 0.0225(16) 0.0247(15) 0.0253(17) 0.0017(13) 0.0144(14) 0.0007(12)
C11A 0.0165(16) 0.0263(15) 0.0220(17) -0.0043(11) 0.0102(14) -0.0001(11)
C11B 0.0237(17) 0.0217(14) 0.0282(17) -0.0006(12) 0.0162(15) 0.0011(12)
C12A 0.0194(16) 0.0283(14) 0.0225(17) -0.0052(13) 0.0098(14) -0.0012(13)
C12B 0.0274(18) 0.0234(15) 0.0277(18) 0.0001(13) 0.0164(15) -0.0003(13)
C13A 0.0218(16) 0.0202(13) 0.0249(17) -0.0001(12) 0.0135(14) -0.0009(12)
C13B 0.0161(15) 0.0247(14) 0.0245(17) 0.0015(12) 0.0102(13) 0.0010(11)
C14A 0.036(2) 0.0178(14) 0.040(2) -0.0053(14) 0.0168(17) -0.0055(13)
C14B 0.0207(17) 0.0322(16) 0.043(2) 0.0009(15) 0.0224(17) -0.0033(13)
C15A 0.052(3) 0.0249(16) 0.058(3) 0.0010(16) 0.030(2) -0.0074(16)
C15B 0.0171(17) 0.0399(19) 0.049(2) -0.0053(17) 0.0142(17) -0.0043(14)
C16A 0.0260(17) 0.0223(14) 0.0297(18) -0.0014(12) 0.0140(15) 0.0005(12)
C16B 0.0171(15) 0.0236(14) 0.0263(17) -0.0007(12) 0.0106(14) -0.0024(11)
C17A 0.0312(19) 0.0192(14) 0.038(2) 0.0010(13) 0.0147(17) 0.0050(13)
C17B 0.0231(17) 0.0244(15) 0.0340(19) -0.0020(13) 0.0134(15) -0.0058(12)
C18A 0.0263(18) 0.0259(15) 0.0347(19) 0.0034(14) 0.0134(16) 0.0099(13)
C18B 0.0264(17) 0.0205(14) 0.0339(19) -0.0051(13) 0.0146(15) -0.0041(12)
C19A 0.0247(17) 0.0267(15) 0.0234(16) -0.0006(12) 0.0141(14) 0.0033(12)
C19B 0.0213(16) 0.0196(13) 0.0225(16) 0.0011(12) 0.0093(13) -0.0010(11)
C20A 0.0243(16) 0.0205(13) 0.0243(17) -0.0007(11) 0.0145(14) -0.0006(11)
C20B 0.0158(14) 0.0208(13) 0.0226(16) 0.0007(11) 0.0091(13) -0.0005(11)
C21A 0.0230(16) 0.0207(13) 0.0257(17) -0.0017(12) 0.0154(14) 0.0012(12)
C21B 0.0147(15) 0.0209(13) 0.0249(16) 0.0003(12) 0.0072(13) -0.0003(11)
C22A 0.0201(16) 0.0276(15) 0.0301(18) -0.0009(13) 0.0129(14) 0.0070(12)
C22B 0.026(2) 0.0181(18) 0.028(2) 0.000 0.013(2) 0.000
C23A 0.0199(17) 0.0250(16) 0.0219(17) 0.0012(11) 0.0092(14) 0.0034(11)
C24A 0.0192(17) 0.0346(16) 0.034(2) 0.0015(14) 0.0179(16) 0.0032(13)
C25A 0.0200(16) 0.0311(16) 0.037(2) -0.0030(14) 0.0188(15) -0.0035(12)
C26A 0.0186(15) 0.0237(14) 0.0263(17) 0.0032(12) 0.0119(14) 0.0009(11)
C27A 0.0169(15) 0.0226(13) 0.0225(16) 0.0039(12) 0.0114(13) 0.0004(11)
C28A 0.0169(14) 0.0224(14) 0.0202(15) 0.0010(12) 0.0109(13) 0.0002(11)
C29A 0.0173(15) 0.0226(13) 0.0230(16) 0.0017(12) 0.0102(13) 0.0017(11)
C30A 0.0203(16) 0.0263(15) 0.0329(19) -0.0028(13) 0.0135(15) -0.0052(12)
C31A 0.0290(18) 0.0320(16) 0.042(2) 0.0029(15) 0.0211(17) -0.0059(14)
C32A 0.0172(15) 0.0241(14) 0.0221(16) -0.0024(12) 0.0085(13) -0.0005(11)
C33A 0.0271(17) 0.0219(14) 0.0309(18) -0.0008(13) 0.0171(15) -0.0032(12)
C34A 0.036(2) 0.0187(14) 0.040(2) -0.0018(13) 0.0219(18) -0.0016(13)
C35A 0.0291(18) 0.0209(14) 0.0322(19) -0.0009(13) 0.0178(16) 0.0023(12)
C36A 0.049(2) 0.0211(15) 0.053(3) -0.0006(15) 0.034(2) 0.0043(15)
C37A 0.043(2) 0.0313(18) 0.050(2) -0.0010(16) 0.033(2) 0.0116(16)
C38A 0.0272(18) 0.0307(16) 0.0322(19) -0.0063(14) 0.0171(16) 0.0013(13)
C39A 0.0311(19) 0.0395(18) 0.039(2) -0.0032(16) 0.0237(18) 0.0043(15)
C40A 0.0265(18) 0.0377(18) 0.0320(19) -0.0041(15) 0.0200(16) -0.0038(14)
C41A 0.0201(16) 0.0284(15) 0.0306(18) 0.0026(13) 0.0145(15) -0.0006(12)
C42A 0.0219(16) 0.0271(15) 0.0230(17) -0.0009(12) 0.0128(14) 0.0010(12)
C43A 0.0222(16) 0.0213(14) 0.0234(16) -0.0035(12) 0.0115(14) -0.0013(12)
F6 0.0311(13) 0.0702(17) 0.0545(17) -0.0158(14) 0.0269(13) -0.0014(12)
F7 0.0722(19) 0.0337(12) 0.074(2) -0.0134(12) 0.0467(17) 0.0022(12)
F8 0.0577(17) 0.0760(18) 0.0306(13) -0.0101(13) 0.0265(13) 0.0002(15)
La2A 0.01393(12) 0.01694(11) 0.02158(13) -0.00020(5) 0.01031(9) 0.00034(5)
N1A 0.0210(14) 0.0261(12) 0.0224(14) -0.0017(10) 0.0123(12) 0.0011(10)
N1B 0.0256(15) 0.0231(12) 0.0293(15) -0.0018(11) 0.0167(13) -0.0010(11)
N2A 0.0192(13) 0.0232(12) 0.0216(14) -0.0037(11) 0.0113(12) -0.0024(10)
N2B 0.0215(15) 0.0208(13) 0.0231(15) 0.0006(9) 0.0138(13) 0.0030(9)
N3A 0.0199(13) 0.0188(11) 0.0271(15) -0.0018(10) 0.0118(12) 0.0000(10)
N3B 0.0185(13) 0.0185(11) 0.0228(14) 0.0016(10) 0.0102(11) 0.0003(9)
N4A 0.0249(14) 0.0168(11) 0.0297(15) -0.0009(10) 0.0126(13) -0.0018(10)
N4B 0.0171(13) 0.0236(12) 0.0304(15) -0.0010(11) 0.0132(12) -0.0018(10)
N5A 0.0173(13) 0.0199(11) 0.0238(14) 0.0003(10) 0.0116(11) -0.0003(9)
N6A 0.0170(13) 0.0241(12) 0.0297(15) -0.0011(11) 0.0141(12) -0.0028(10)
N7A 0.0167(12) 0.0193(11) 0.0219(13) -0.0010(9) 0.0096(11) -0.0018(9)
N8A 0.0198(13) 0.0244(12) 0.0248(14) -0.0005(10) 0.0130(12) 0.0005(10)
O1 0.0285(14) 0.0340(11) 0.0263(14) -0.0004(10) 0.0148(11) 0.0029(10)
O2 0.0526(18) 0.0284(12) 0.0484(17) 0.0045(11) 0.0353(15) 0.0038(11)
O3 0.0229(14) 0.0559(16) 0.0390(17) -0.0117(13) 0.0137(13) -0.0055(12)
S4 0.0200(4) 0.0269(3) 0.0247(4) -0.0013(3) 0.0133(3) 0.0001(3)
C2S 0.079(4) 0.040(2) 0.083(4) -0.008(2) 0.063(4) -0.005(3)
C3S 0.088(5) 0.089(5) 0.099(6) 0.024(4) 0.064(5) 0.017(4)
N1S 0.084(4) 0.046(2) 0.113(5) -0.015(3) 0.070(4) -0.002(2)
C5S 0.068(4) 0.072(3) 0.045(3) 0.014(2) 0.026(3) 0.016(3)
N4S 0.064(3) 0.068(3) 0.070(3) -0.002(2) 0.042(3) -0.004(2)
C10 0.070(4) 0.070(3) 0.067(4) 0.006(3) 0.029(3) 0.021(3)
F14 0.119(4) 0.109(3) 0.068(3) 0.007(2) -0.007(3) 0.045(3)
F15 0.109(3) 0.061(2) 0.105(3) -0.027(2) 0.006(3) 0.006(2)
F16 0.116(4) 0.110(3) 0.126(4) -0.006(3) 0.080(3) 0.006(3)
O11 0.063(3) 0.076(3) 0.078(3) 0.015(2) 0.006(2) 0.017(2)
O12 0.052(2) 0.059(2) 0.115(4) -0.017(2) 0.019(2) 0.0098(18)
O13 0.108(4) 0.163(6) 0.092(4) 0.019(4) 0.068(4) 0.048(4)
S9 0.0515(7) 0.0593(7) 0.0569(8) -0.0007(6) 0.0090(6) 0.0066(6)
C18 0.0268(19) 0.0335(17) 0.041(2) 0.0023(15) 0.0145(17) -0.0043(14)
F22 0.0445(16) 0.0649(17) 0.0464(16) 0.0024(14) 0.0137(13) -0.0034(13)
F23 0.0448(14) 0.0314(11) 0.0681(18) -0.0077(11) 0.0253(14) -0.0057(10)
F24 0.0362(13) 0.0518(14) 0.078(2) 0.0026(13) 0.0375(14) -0.0061(11)
O19 0.0369(19) 0.068(2) 0.071(3) -0.0160(17) 0.0356(19) -0.0192(14)
O20 0.053(2) 0.069(2) 0.0427(19) 0.0011(16) 0.0161(17) -0.0039(17)
O21 0.070(2) 0.0326(13) 0.075(3) -0.0113(15) 0.043(2) -0.0107(15)
S17 0.0315(5) 0.0363(5) 0.0432(6) -0.0064(3) 0.0201(5) -0.0106(3)

loop_
_atom_type_symbol
_atom_type_description
_atom_type_scat_dispersion_real
_atom_type_scat_dispersion_imag
_atom_type_scat_source
C C 0.0181 0.0091 'International Tables Vol C Tables 4.2.6.8 and 6.1.1.4'
H H 0.0000 0.0000 'International Tables Vol C Tables 4.2.6.8 and 6.1.1.4'
F F 0.0727 0.0534 'International Tables Vol C Tables 4.2.6.8 and 6.1.1.4'
La La -1.4094 9.0376 'International Tables Vol C Tables 4.2.6.8 and 6.1.1.4'
N N 0.0311 0.0180 'International Tables Vol C Tables 4.2.6.8 and 6.1.1.4'
O O 0.0492 0.0322 'International Tables Vol C Tables 4.2.6.8 and 6.1.1.4'
S S 0.3331 0.5567 'International Tables Vol C Tables 4.2.6.8 and 6.1.1.4'

loop_
_geom_angle_atom_site_label_1
_geom_angle_atom_site_label_2
_geom_angle_atom_site_label_3
_geom_angle
_geom_angle_site_symmetry_1
_geom_angle_site_symmetry_3
N1A C1A C2A 123.7(3) . .
N1A C1A H1A 118.1 . .
C2A C1A H1A 118.1 . .
N1B C1B C2B 124.1(4) . .
N1B C1B H1B 117.9 . .
C2B C1B H1B 117.9 . .
C3A C2A C1A 118.5(3) . .
C3A C2A H2A 120.7 . .
C1A C2A H2A 120.7 . .
C3B C2B C1B 118.5(4) . .
C3B C2B H2B 120.8 . .
C1B C2B H2B 120.8 . .
C2A C3A C4A 119.8(3) . .
C2A C3A H3A 120.1 . .
C4A C3A H3A 120.1 . .
C2B C3B C4B 119.4(3) . .
C2B C3B H3B 120.3 . .
C4B C3B H3B 120.3 . .
C3A C4A C12A 117.9(3) . .
C3A C4A C5A 122.9(3) . .
C12A C4A C5A 119.2(3) . .
C12B C4B C3B 117.8(3) . .
C12B C4B C5B 119.8(4) . .
C3B C4B C5B 122.4(3) . .
F7 C5 F6 109.3(4) . .
F7 C5 F8 107.9(3) . .
F6 C5 F8 107.4(3) . .
F7 C5 S4 110.8(3) . .
F6 C5 S4 111.7(3) . .
F8 C5 S4 109.6(3) . .
C6A C5A C4A 121.8(3) . .
C6A C5A H5A 119.1 . .
C4A C5A H5A 119.1 . .
C6B C5B C4B 121.2(3) . .
C6B C5B H5B 119.4 . .
C4B C5B H5B 119.4 . .
C5A C6A C7A 120.5(3) . .
C5A C6A H6A 119.8 . .
C7A C6A H6A 119.8 . .
C5B C6B C7B 120.9(4) . .
C5B C6B H6B 119.5 . .
C7B C6B H6B 119.5 . .
C8A C7A C11A 117.7(3) . .
C8A C7A C6A 122.4(3) . .
C11A C7A C6A 119.9(3) . .
C8B C7B C11B 118.1(3) . .
C8B C7B C6B 122.1(3) . .
C11B C7B C6B 119.8(3) . .
C9A C8A C7A 119.8(3) . .
C9A C8A H8A 120.1 . .
C7A C8A H8A 120.1 . .
C9B C8B C7B 119.4(3) . .
C9B C8B H8B 120.3 . .
C7B C8B H8B 120.3 . .
C8A C9A C10A 118.7(3) . .
C8A C9A H9A 120.7 . .
C10A C9A H9A 120.7 . .
C8B C9B C10B 119.1(4) . .
C8B C9B H9B 120.4 . .
C10B C9B H9B 120.4 . .
N2A C10A C9A 123.3(3) . .
N2A C10A C13A 113.4(3) . .
C9A C10A C13A 122.7(3) . .
N2B C10B C9B 123.0(3) . .
N2B C10B C13B 114.9(3) . .
C9B C10B C13B 121.7(3) . .
N2A C11A C7A 122.2(3) . .
N2A C11A C12A 118.6(3) . .
C7A C11A C12A 119.2(3) . .
N2B C11B C7B 122.5(3) . .
N2B C11B C12B 118.6(3) . .
C7B C11B C12B 118.9(3) . .
N1A C12A C4A 122.4(3) . .
N1A C12A C11A 118.3(3) . .
C4A C12A C11A 119.3(3) . .
N1B C12B C4B 122.5(3) . .
N1B C12B C11B 118.1(3) . .
C4B C12B C11B 119.4(3) . .
N3A C13A N4A 112.7(3) . .
N3A C13A C10A 120.1(3) . .
N4A C13A C10A 126.9(3) . .
N3B C13B N4B 113.2(3) . .
N3B C13B C10B 120.4(3) . .
N4B C13B C10B 126.2(3) . .
N4A C14A C15A 111.8(3) . .
N4A C14A H14A 109.2 . .
C15A C14A H14A 109.2 . .
N4A C14A H14B 109.2 . .
C15A C14A H14B 109.2 . .
H14A C14A H14B 107.9 . .
N4B C14B C15B 113.3(3) . .
N4B C14B H14C 108.9 . .
C15B C14B H14C 108.9 . .
N4B C14B H14D 108.9 . .
C15B C14B H14D 108.9 . .
H14C C14B H14D 107.7 . .
C14A C15A H15A 109.5 . .
C14A C15A H15B 109.5 . .
H15A C15A H15B 109.5 . .
C14A C15A H15C 109.5 . .
H15A C15A H15C 109.5 . .
H15B C15A H15C 109.5 . .
C14B C15B H15D 109.5 . .
C14B C15B H15E 109.5 . .
H15D C15B H15E 109.5 . .
C14B C15B H15F 109.5 . .
H15D C15B H15F 109.5 . .
H15E C15B H15F 109.5 . .
N4A C16A C17A 132.4(3) . .
N4A C16A C21A 105.9(3) . .
C17A C16A C21A 121.6(3) . .
N4B C16B C17B 131.9(3) . .
N4B C16B C21B 105.8(3) . .
C17B C16B C21B 122.2(3) . .
C18A C17A C16A 116.1(3) . .
C18A C17A H17 121.9 . .
C16A C17A H17 121.9 . .
C18B C17B C16B 116.4(3) . .
C18B C17B H17A 121.8 . .
C16B C17B H17A 121.8 . .
C17A C18A C19A 123.2(3) . .
C17A C18A H18 118.4 . .
C19A C18A H18 118.4 . .
C17B C18B C19B 123.0(3) . .
C17B C18B H18A 118.5 . .
C19B C18B H18A 118.5 . .
C20A C19A C18A 119.5(3) . .
C20A C19A C22A 121.3(3) . .
C18A C19A C22A 119.1(3) . .
C20B C19B C18B 119.7(3) . .
C20B C19B C22B 121.5(3) . .
C18B C19B C22B 118.7(3) . .
C19A C20A C21A 118.6(3) . .
C19A C20A H20 120.7 . .
C21A C20A H20 120.7 . .
C19B C20B C21B 118.2(3) . .
C19B C20B H20A 120.9 . .
C21B C20B H20A 120.9 . .
N3A C21A C20A 129.4(3) . .
N3A C21A C16A 109.7(3) . .
C20A C21A C16A 120.9(3) . .
N3B C21B C20B 129.9(3) . .
N3B C21B C16B 109.7(3) . .
C20B C21B C16B 120.5(3) . .
C23A C22A C19A 116.2(3) . .
C23A C22A H22A 108.2 . .
C19A C22A H22A 108.2 . .
C23A C22A H22B 108.2 . .
C19A C22A H22B 108.2 . .
H22A C22A H22B 107.4 . .
C19B C22B C19B 117.5(4) . 2_655
C19B C22B H22C 107.9 . .
C19B C22B H22C 107.9 2_655 .
C19B C22B H22D 107.9 . .
C19B C22B H22D 107.9 2_655 .
H22C C22B H22D 107.2 . .
C29A C23A C24A 120.2(3) . .
C29A C23A C22A 121.0(3) . .
C24A C23A C22A 118.8(3) . .
C25A C24A C23A 122.1(3) . .
C25A C24A H24 119.0 . .
C23A C24A H24 119.0 . .
C24A C25A C26A 116.8(3) . .
C24A C25A H25 121.6 . .
C26A C25A H25 121.6 . .
N6A C26A C25A 132.0(3) . .
N6A C26A C28A 105.8(3) . .
C25A C26A C28A 122.3(3) . .
N5A C27A N6A 113.1(3) . .
N5A C27A C32A 120.3(3) . .
N6A C27A C32A 126.2(3) . .
N5A C28A C26A 110.1(3) . .
N5A C28A C29A 129.6(3) . .
C26A C28A C29A 120.2(3) . .
C23A C29A C28A 118.4(3) . .
C23A C29A H29 120.8 . .
C28A C29A H29 120.8 . .
N6A C30A C31A 112.9(3) . .
N6A C30A H30A 109.0 . .
C31A C30A H30A 109.0 . .
N6A C30A H30B 109.0 . .
C31A C30A H30B 109.0 . .
H30A C30A H30B 107.8 . .
C30A C31A H31A 109.5 . .
C30A C31A H31B 109.5 . .
H31A C31A H31B 109.5 . .
C30A C31A H31C 109.5 . .
H31A C31A H31C 109.5 . .
H31B C31A H31C 109.5 . .
N7A C32A C33A 122.8(3) . .
N7A C32A C27A 114.8(3) . .
C33A C32A C27A 121.9(3) . .
C34A C33A C32A 119.0(3) . .
C34A C33A H33 120.5 . .
C32A C33A H33 120.5 . .
C33A C34A C35A 120.0(3) . .
C33A C34A H34 120.0 . .
C35A C34A H34 120.0 . .
C34A C35A C43A 117.1(3) . .
C34A C35A C36A 122.7(3) . .
C43A C35A C36A 120.2(3) . .
C37A C36A C35A 120.4(3) . .
C37A C36A H36 119.8 . .
C35A C36A H36 119.8 . .
C36A C37A C38A 121.4(3) . .
C36A C37A H37 119.3 . .
C38A C37A H37 119.3 . .
C42A C38A C39A 118.0(3) . .
C42A C38A C37A 119.7(3) . .
C39A C38A C37A 122.3(3) . .
C40A C39A C38A 118.7(3) . .
C40A C39A H39 120.7 . .
C38A C39A H39 120.7 . .
C39A C40A C41A 119.3(3) . .
C39A C40A H40 120.4 . .
C41A C40A H40 120.4 . .
N8A C41A C40A 124.1(3) . .
N8A C41A H41 117.9 . .
C40A C41A H41 117.9 . .
N8A C42A C38A 122.7(3) . .
N8A C42A C43A 118.0(3) . .
C38A C42A C43A 119.2(3) . .
N7A C43A C35A 122.4(3) . .
N7A C43A C42A 118.7(3) . .
C35A C43A C42A 118.9(3) . .
O1 La2A N3A 127.20(8) . .
O1 La2A N2A 92.37(8) . .
N3A La2A N2A 60.86(8) . .
O1 La2A N7A 98.83(8) . 2_655
N3A La2A N7A 133.54(8) . 2_655
N2A La2A N7A 117.93(8) . 2_655
O1 La2A N5A 136.24(8) . 2_655
N3A La2A N5A 79.24(8) . 2_655
N2A La2A N5A 69.54(8) . 2_655
N7A La2A N5A 60.65(8) 2_655 2_655
O1 La2A N8A 65.58(9) . 2_655
N3A La2A N8A 140.22(8) . 2_655
N2A La2A N8A 155.87(8) . 2_655
N7A La2A N8A 59.89(8) 2_655 2_655
N5A La2A N8A 119.13(8) 2_655 2_655
O1 La2A N2B 90.48(9) . .
N3A La2A N2B 72.17(8) . .
N2A La2A N2B 122.26(8) . .
N7A La2A N2B 118.48(8) 2_655 .
N5A La2A N2B 133.09(9) 2_655 .
N8A La2A N2B 70.13(8) 2_655 .
O1 La2A N3B 132.59(8) . .
N3A La2A N3B 81.73(8) . .
N2A La2A N3B 134.38(8) . .
N7A La2A N3B 69.23(7) 2_655 .
N5A La2A N3B 79.14(8) 2_655 .
N8A La2A N3B 69.21(8) 2_655 .
N2B La2A N3B 60.81(8) . .
O1 La2A N1A 67.81(8) . .
N3A La2A N1A 119.11(8) . .
N2A La2A N1A 59.86(8) . .
N7A La2A N1A 68.87(8) 2_655 .
N5A La2A N1A 68.68(8) 2_655 .
N8A La2A N1A 100.66(8) 2_655 .
N2B La2A N1A 158.23(8) . .
N3B La2A N1A 135.82(8) . .
O1 La2A N1B 61.40(8) . .
N3A La2A N1B 67.10(8) . .
N2A La2A N1B 72.48(8) . .
N7A La2A N1B 159.07(8) 2_655 .
N5A La2A N1B 138.08(8) 2_655 .
N8A La2A N1B 102.78(8) 2_655 .
N2B La2A N1B 59.01(8) . .
N3B La2A N1B 117.90(8) . .
N1A La2A N1B 106.25(8) . .
C1A N1A C12A 117.5(3) . .
C1A N1A La2A 122.3(2) . .
C12A N1A La2A 119.3(2) . .
C1B N1B C12B 117.6(3) . .
C1B N1B La2A 121.5(2) . .
C12B N1B La2A 120.8(2) . .
C10A N2A C11A 118.1(3) . .
C10A N2A La2A 119.6(2) . .
C11A N2A La2A 121.5(2) . .
C10B N2B C11B 117.8(3) . .
C10B N2B La2A 118.9(2) . .
C11B N2B La2A 123.0(2) . .
C13A N3A C21A 105.0(3) . .
C13A N3A La2A 111.7(2) . .
C21A N3A La2A 128.6(2) . .
C13B N3B C21B 104.7(3) . .
C13B N3B La2A 110.3(2) . .
C21B N3B La2A 129.4(2) . .
C13A N4A C16A 106.5(3) . .
C13A N4A C14A 128.1(3) . .
C16A N4A C14A 124.7(3) . .
C13B N4B C16B 106.5(3) . .
C13B N4B C14B 130.0(3) . .
C16B N4B C14B 123.2(3) . .
C27A N5A C28A 104.7(3) . .
C27A N5A La2A 111.4(2) . 2_655
C28A N5A La2A 130.51(19) . 2_655
C27A N6A C26A 106.3(3) . .
C27A N6A C30A 129.6(3) . .
C26A N6A C30A 123.5(3) . .
C32A N7A C43A 118.6(3) . .
C32A N7A La2A 119.7(2) . 2_655
C43A N7A La2A 121.1(2) . 2_655
C41A N8A C42A 117.1(3) . .
C41A N8A La2A 121.8(2) . 2_655
C42A N8A La2A 120.8(2) . 2_655
S4 O1 La2A 154.00(15) . .
O3 S4 O2 116.69(19) . .
O3 S4 O1 114.28(18) . .
O2 S4 O1 113.30(17) . .
O3 S4 C5 103.75(18) . .
O2 S4 C5 103.70(18) . .
O1 S4 C5 102.90(17) . .
N1S C2S C3S 179.5(7) . .
C2S C3S H3SA 109.5 . .
C2S C3S H3SB 109.5 . .
H3SA C3S H3SB 109.5 . .
C2S C3S H3SC 109.5 . .
H3SA C3S H3SC 109.5 . .
H3SB C3S H3SC 109.5 . .
N4S C5S C6S 174.0(8) . .
C5S C6S H6SA 109.5 . .
C5S C6S H6SB 109.5 . .
H6SA C6S H6SB 109.5 . .
C5S C6S H6SC 109.5 . .
H6SA C6S H6SC 109.5 . .
H6SB C6S H6SC 109.5 . .
N7S C8S C9S 179.1(11) . .
C8S C9S H9SA 109.5 . .
C8S C9S H9SB 109.5 . .
H9SA C9S H9SB 109.5 . .
C8S C9S H9SC 109.5 . .
H9SA C9S H9SC 109.5 . .
H9SB C9S H9SC 109.5 . .
F14 C10 F16 110.6(6) . .
F14 C10 F15 104.6(6) . .
F16 C10 F15 108.8(5) . .
F14 C10 S9 113.0(4) . .
F16 C10 S9 108.5(5) . .
F15 C10 S9 111.3(5) . .
O12 S9 O11 116.2(3) . .
O12 S9 O13 114.4(3) . .
O11 S9 O13 114.0(3) . .
O12 S9 C10 102.6(3) . .
O11 S9 C10 105.2(3) . .
O13 S9 C10 102.1(3) . .
C15S C10S C11S 119.4(6) . .
C15S C10S H10 120.3 . .
C11S C10S H10 120.3 . .
C12S C11S C10S 121.0(6) . .
C12S C11S H11 119.5 . .
C10S C11S H11 119.5 . .
C11S C12S C13S 120.2(6) . .
C11S C12S H12 119.9 . .
C13S C12S H12 119.9 . .
C12S C13S C14S 119.4(6) . .
C12S C13S H13 120.3 . .
C14S C13S H13 120.3 . .
C15S C14S C13S 120.8(6) . .
C15S C14S H14 119.6 . .
C13S C14S H14 119.6 . .
C14S C15S C10S 119.2(6) . .
C14S C15S H15 120.4 . .
C10S C15S H15 120.4 . .
C21S C16S C17S 118.9(7) . .
C21S C16S H16 120.5 . .
C17S C16S H16 120.5 . .
C18S C17S C16S 122.6(7) . .
C18S C17S H17B 118.7 . .
C16S C17S H17B 118.7 . .
C17S C18S C19S 119.8(7) . .
C17S C18S H18B 120.1 . .
C19S C18S H18B 120.1 . .
C18S C19S C20S 116.1(8) . .
C18S C19S H19 122.0 . .
C20S C19S H19 122.0 . .
C21S C20S C19S 123.4(8) . .
C21S C20S H20B 118.3 . .
C19S C20S H20B 118.3 . .
C20S C21S C16S 119.2(8) . .
C20S C21S H21 120.4 . .
C16S C21S H21 120.4 . .
F22 C18 F24 108.2(3) . .
F22 C18 F23 107.5(4) . .
F24 C18 F23 106.9(3) . .
F22 C18 S17 111.7(3) . .
F24 C18 S17 110.8(3) . .
F23 C18 S17 111.6(3) . .
O20 S17 O19 114.7(2) . .
O20 S17 O21 115.2(2) . .
O19 S17 O21 115.6(2) . .
O20 S17 C18 103.0(2) . .
O19 S17 C18 103.2(2) . .
O21 S17 C18 102.4(2) . .
C27S C22S C23S 119.2(6) . .
C27S C22S H22 120.4 . .
C23S C22S H22 120.4 . .
C24S C23S C22S 120.8(6) . .
C24S C23S H23 119.6 . .
C22S C23S H23 119.6 . .
C23S C24S C25S 119.4(6) . .
C23S C24S H24A 120.3 . .
C25S C24S H24A 120.3 . .
C26S C25S C24S 121.0(6) . .
C26S C25S H25A 119.5 . .
C24S C25S H25A 119.5 . .
C25S C26S C27S 119.9(7) . .
C25S C26S H26 120.0 . .
C27S C26S H26 120.0 . .
C22S C27S C26S 119.6(6) . .
C22S C27S H27 120.2 . .
C26S C27S H27 120.2 . .

loop_
_geom_bond_atom_site_label_1
_geom_bond_atom_site_label_2
_geom_bond_distance
_geom_bond_site_symmetry_2
C1A N1A 1.338(4) .
C1A C2A 1.400(5) .
C1A H1A 0.9500 .
C1B N1B 1.320(5) .
C1B C2B 1.401(5) .
C1B H1B 0.9500 .
C2A C3A 1.366(5) .
C2A H2A 0.9500 .
C2B C3B 1.365(6) .
C2B H2B 0.9500 .
C3A C4A 1.404(5) .
C3A H3A 0.9500 .
C3B C4B 1.408(6) .
C3B H3B 0.9500 .
C4A C12A 1.411(5) .
C4A C5A 1.438(5) .
C4B C12B 1.406(5) .
C4B C5B 1.438(6) .
C5 F7 1.320(5) .
C5 F6 1.324(5) .
C5 F8 1.327(5) .
C5 S4 1.833(4) .
C5A C6A 1.344(5) .
C5A H5A 0.9500 .
C5B C6B 1.340(6) .
C5B H5B 0.9500 .
C6A C7A 1.431(5) .
C6A H6A 0.9500 .
C6B C7B 1.443(5) .
C6B H6B 0.9500 .
C7A C8A 1.400(5) .
C7A C11A 1.418(5) .
C7B C8B 1.399(5) .
C7B C11B 1.413(5) .
C8A C9A 1.378(5) .
C8A H8A 0.9500 .
C8B C9B 1.373(5) .
C8B H8B 0.9500 .
C9A C10A 1.393(5) .
C9A H9A 0.9500 .
C9B C10B 1.400(5) .
C9B H9B 0.9500 .
C10A N2A 1.341(4) .
C10A C13A 1.466(5) .
C10B N2B 1.343(5) .
C10B C13B 1.468(4) .
C11A N2A 1.355(4) .
C11A C12A 1.447(5) .
C11B N2B 1.354(4) .
C11B C12B 1.452(5) .
C12A N1A 1.357(4) .
C12B N1B 1.357(4) .
C13A N3A 1.337(4) .
C13A N4A 1.365(4) .
C13B N3B 1.336(4) .
C13B N4B 1.360(4) .
C14A N4A 1.479(4) .
C14A C15A 1.524(6) .
C14A H14A 0.9900 .
C14A H14B 0.9900 .
C14B N4B 1.476(4) .
C14B C15B 1.508(5) .
C14B H14C 0.9900 .
C14B H14D 0.9900 .
C15A H15A 0.9800 .
C15A H15B 0.9800 .
C15A H15C 0.9800 .
C15B H15D 0.9800 .
C15B H15E 0.9800 .
C15B H15F 0.9800 .
C16A N4A 1.389(5) .
C16A C17A 1.398(5) .
C16A C21A 1.400(4) .
C16B N4B 1.391(4) .
C16B C17B 1.396(4) .
C16B C21B 1.401(4) .
C17A C18A 1.384(5) .
C17A H17 0.9500 .
C17B C18B 1.376(5) .
C17B H17A 0.9500 .
C18A C19A 1.413(5) .
C18A H18 0.9500 .
C18B C19B 1.416(5) .
C18B H18A 0.9500 .
C19A C20A 1.380(5) .
C19A C22A 1.518(5) .
C19B C20B 1.393(4) .
C19B C22B 1.513(4) .
C20A C21A 1.394(5) .
C20A H20 0.9500 .
C20B C21B 1.399(4) .
C20B H20A 0.9500 .
C21A N3A 1.387(4) .
C21B N3B 1.391(4) .
C22A C23A 1.516(4) .
C22A H22A 0.9900 .
C22A H22B 0.9900 .
C22B C19B 1.513(4) 2_655
C22B H22C 0.9900 .
C22B H22D 0.9900 .
C23A C29A 1.380(5) .
C23A C24A 1.424(5) .
C24A C25A 1.384(5) .
C24A H24 0.9500 .
C25A C26A 1.395(4) .
C25A H25 0.9500 .
C26A N6A 1.388(4) .
C26A C28A 1.399(4) .
C27A N5A 1.335(4) .
C27A N6A 1.365(4) .
C27A C32A 1.466(4) .
C28A N5A 1.382(4) .
C28A C29A 1.407(4) .
C29A H29 0.9500 .
C30A N6A 1.465(4) .
C30A C31A 1.518(5) .
C30A H30A 0.9900 .
C30A H30B 0.9900 .
C31A H31A 0.9800 .
C31A H31B 0.9800 .
C31A H31C 0.9800 .
C32A N7A 1.329(4) .
C32A C33A 1.406(4) .
C33A C34A 1.364(5) .
C33A H33 0.9500 .
C34A C35A 1.412(5) .
C34A H34 0.9500 .
C35A C43A 1.416(4) .
C35A C36A 1.432(5) .
C36A C37A 1.340(6) .
C36A H36 0.9500 .
C37A C38A 1.436(5) .
C37A H37 0.9500 .
C38A C42A 1.406(5) .
C38A C39A 1.413(5) .
C39A C40A 1.366(5) .
C39A H39 0.9500 .
C40A C41A 1.394(5) .
C40A H40 0.9500 .
C41A N8A 1.327(4) .
C41A H41 0.9500 .
C42A N8A 1.362(4) .
C42A C43A 1.443(5) .
C43A N7A 1.357(4) .
La2A O1 2.520(3) .
La2A N3A 2.694(3) .
La2A N2A 2.719(3) .
La2A N7A 2.734(3) 2_655
La2A N5A 2.743(3) 2_655
La2A N8A 2.744(3) 2_655
La2A N2B 2.748(3) .
La2A N3B 2.759(3) .
La2A N1A 2.772(3) .
La2A N1B 2.815(3) .
N5A La2A 2.743(3) 2_655
N7A La2A 2.734(3) 2_655
N8A La2A 2.744(3) 2_655
O1 S4 1.452(3) .
O2 S4 1.436(3) .
O3 S4 1.426(3) .
C2S N1S 1.117(8) .
C2S C3S 1.454(10) .
C3S H3SA 0.9800 .
C3S H3SB 0.9800 .
C3S H3SC 0.9800 .
C5S N4S 1.117(7) .
C5S C6S 1.434(11) .
C6S H6SA 0.9800 .
C6S H6SB 0.9800 .
C6S H6SC 0.9800 .
C8S N7S 1.116(10) .
C8S C9S 1.433(12) .
C9S H9SA 0.9800 .
C9S H9SB 0.9800 .
C9S H9SC 0.9800 .
C10 F14 1.324(7) .
C10 F16 1.341(8) .
C10 F15 1.371(8) .
C10 S9 1.765(7) .
O11 S9 1.423(4) .
O12 S9 1.408(5) .
O13 S9 1.491(6) .
C10S C15S 1.369(8) .
C10S C11S 1.377(8) .
C10S H10 0.9500 .
C11S C12S 1.352(9) .
C11S H11 0.9500 .
C12S C13S 1.356(8) .
C12S H12 0.9500 .
C13S C14S 1.380(8) .
C13S H13 0.9500 .
C14S C15S 1.367(9) .
C14S H14 0.9500 .
C15S H15 0.9500 .
C16S C21S 1.367(10) .
C16S C17S 1.378(9) .
C16S H16 0.9500 .
C17S C18S 1.326(9) .
C17S H17B 0.9500 .
C18S C19S 1.396(10) .
C18S H18B 0.9500 .
C19S C20S 1.412(11) .
C19S H19 0.9500 .
C20S C21S 1.319(11) .
C20S H20B 0.9500 .
C21S H21 0.9500 .
C18 F22 1.324(5) .
C18 F24 1.338(5) .
C18 F23 1.342(4) .
C18 S17 1.824(4) .
O19 S17 1.435(4) .
O20 S17 1.434(4) .
O21 S17 1.439(3) .
C22S C27S 1.368(9) .
C22S C23S 1.378(9) .
C22S H22 0.9500 .
C23S C24S 1.348(8) .
C23S H23 0.9500 .
C24S C25S 1.365(8) .
C24S H24A 0.9500 .
C25S C26S 1.346(8) .
C25S H25A 0.9500 .
C26S C27S 1.377(9) .
C26S H26 0.9500 .
C27S H27 0.9500 .
